data_7218529
loop_
_publ_author_name
'Wang, Chen'
'Lu, Wenjuan'
'tong, yu'
'Zheng, Yan'
'Yang, Yanzhao'

_publ_section_title
;
 The Application of Ionic liquid-based System in the Extraction of
 Palladium: Synthesis, Characterization and Computer Calculation of
 Palladium Complexes
;
_journal_name_full 'RSC Adv.'
_journal_paper_doi 10.1039/C4RA07563C
_journal_year 2014
_chemical_formula_sum 'C14 H24 Cl2 N4 Pd S2'
_chemical_formula_weight 489.79
_chemical_name_systematic
; 
 ? 
;
_space_group_IT_number 15
_symmetry_cell_setting monoclinic
_symmetry_space_group_name_Hall '-C 2yc'
_symmetry_space_group_name_H-M 'C 1 2/c 1'
_atom_sites_solution_hydrogens geom
_atom_sites_solution_primary direct
_atom_sites_solution_secondary difmap
_audit_creation_method SHELXL-97
_cell_angle_alpha 90.00
_cell_angle_beta 113.059(2)
_cell_angle_gamma 90.00
_cell_formula_units_Z 4
_cell_length_a 18.0778(19)
_cell_length_b 9.2680(10)
_cell_length_c 13.1310(14)
_cell_measurement_temperature 293(2)
_cell_volume 2024.3(4)
_computing_data_collection 'Bruker SMART APEX II'
_computing_molecular_graphics Olex2
_computing_publication_material Olex2
_computing_structure_refinement 'SHELXL-97 (Sheldrick, 1997)'
_computing_structure_solution 'SHELXS-97 (Sheldrick, 1990)'
_diffrn_ambient_temperature 293(2)
_diffrn_measured_fraction_theta_full 0.991
_diffrn_measured_fraction_theta_max 0.991
_diffrn_measurement_device_type 'Bruker APEX II area detector'
_diffrn_radiation_monochromator graphite
_diffrn_radiation_source 'fine-focus sealed tube'
_diffrn_radiation_type MoK\a
_diffrn_radiation_wavelength 0.71000
_diffrn_reflns_av_R_equivalents 0.0291
_diffrn_reflns_av_sigmaI/netI 0.0346
_diffrn_reflns_limit_h_max 21
_diffrn_reflns_limit_h_min -20
_diffrn_reflns_limit_k_max 10
_diffrn_reflns_limit_k_min -11
_diffrn_reflns_limit_l_max 15
_diffrn_reflns_limit_l_min -11
_diffrn_reflns_number 4675
_diffrn_reflns_theta_full 24.99
_diffrn_reflns_theta_max 24.99
_diffrn_reflns_theta_min 2.45
_exptl_absorpt_coefficient_mu 1.390
_exptl_absorpt_correction_T_max 0.9212
_exptl_absorpt_correction_T_min 0.8969
_exptl_absorpt_correction_type multi-scan
_exptl_crystal_colour Red-brown
_exptl_crystal_density_diffrn 1.607
_exptl_crystal_density_method 'not measured'
_exptl_crystal_description noddle-like
_exptl_crystal_F_000 992
_exptl_crystal_size_max 0.08
_exptl_crystal_size_mid 0.08
_exptl_crystal_size_min 0.06
_refine_diff_density_max 0.732
_refine_diff_density_min -0.474
_refine_diff_density_rms 0.071
_refine_ls_extinction_method none
_refine_ls_goodness_of_fit_ref 0.999
_refine_ls_hydrogen_treatment mixed
_refine_ls_matrix_type full
_refine_ls_number_parameters 107
_refine_ls_number_reflns 1776
_refine_ls_number_restraints 0
_refine_ls_restrained_S_all 0.999
_refine_ls_R_factor_all 0.0396
_refine_ls_R_factor_gt 0.0309
_refine_ls_shift/su_max 0.000
_refine_ls_shift/su_mean 0.000
_refine_ls_structure_factor_coef Fsqd
_refine_ls_weighting_details 'calc w=1/[\s^2^(Fo^2^)+(0.0480P)^2^+0.0000P] where P=(Fo^2^+2Fc^2^)/3'
_refine_ls_weighting_scheme calc
_refine_ls_wR_factor_gt 0.0759
_refine_ls_wR_factor_ref 0.0801
_reflns_number_gt 1460
_reflns_number_total 1776
_reflns_threshold_expression >2sigma(I)
_cod_data_source_file c4ra07563c2.cif
_cod_data_source_block p
_cod_original_sg_symbol_H-M C2/c
_cod_database_code 7218529

loop_
_symmetry_equiv_pos_as_xyz
'x, y, z'
'-x, y, -z+1/2'
'x+1/2, y+1/2, z'
'-x+1/2, y+1/2, -z+1/2'
'-x, -y, -z'
'x, -y, z-1/2'
'-x+1/2, -y+1/2, -z'
'x+1/2, -y+1/2, z-1/2'

loop_
_atom_site_label
_atom_site_type_symbol
_atom_site_fract_x
_atom_site_fract_y
_atom_site_fract_z
_atom_site_U_iso_or_equiv
_atom_site_adp_type
_atom_site_occupancy
_atom_site_symmetry_multiplicity
_atom_site_calc_flag
_atom_site_refinement_flags
Pd1 Pd 0.5000 0.14009(4) 0.7500 0.03420(15) Uani 1 2 d S
Cl1 Cl 0.40476(5) -0.03839(10) 0.73880(7) 0.0492(3) Uani 1 1 d .
S1 S 0.58693(6) 0.32562(11) 0.75159(8) 0.0460(3) Uani 1 1 d .
N1 N 0.62254(18) 0.2064(4) 0.5811(2) 0.0469(8) Uani 1 1 d .
N2 N 0.72631(17) 0.2268(3) 0.7365(2) 0.0457(7) Uani 1 1 d .
C1 C 0.6461(2) 0.2497(4) 0.6879(3) 0.0399(8) Uani 1 1 d .
C2 C 0.6883(3) 0.1575(4) 0.5632(3) 0.0535(10) Uani 1 1 d .
H2 H 0.6883 0.1225 0.4968 0.064 Uiso 1 1 calc R
C3 C 0.7527(2) 0.1693(4) 0.6591(3) 0.0540(11) Uani 1 1 d .
H3 H 0.8052 0.1436 0.6714 0.065 Uiso 1 1 calc R
C4 C 0.7785(2) 0.2510(5) 0.8549(3) 0.0580(11) Uani 1 1 d .
H4A H 0.8240 0.3104 0.8598 0.070 Uiso 1 1 calc R
H4B H 0.7484 0.3028 0.8903 0.070 Uiso 1 1 calc R
C5 C 0.8080(3) 0.1149(6) 0.9138(4) 0.0857(16) Uani 1 1 d .
H5A H 0.8349 0.0606 0.8763 0.129 Uiso 1 1 calc R
H5B H 0.7635 0.0601 0.9156 0.129 Uiso 1 1 calc R
H5C H 0.8449 0.1350 0.9881 0.129 Uiso 1 1 calc R
C6 C 0.5400(2) 0.2131(5) 0.4945(3) 0.0622(11) Uani 1 1 d .
H6A H 0.5020 0.2237 0.5294 0.075 Uiso 1 1 calc R
H6B H 0.5281 0.1232 0.4533 0.075 Uiso 1 1 calc R
C7 C 0.5296(3) 0.3357(5) 0.4160(4) 0.0714(13) Uani 1 1 d .
H7A H 0.4766 0.3322 0.3586 0.107 Uiso 1 1 calc R
H7B H 0.5688 0.3282 0.3839 0.107 Uiso 1 1 calc R
H7C H 0.5366 0.4254 0.4553 0.107 Uiso 1 1 calc R

loop_
_atom_site_aniso_label
_atom_site_aniso_U_11
_atom_site_aniso_U_22
_atom_site_aniso_U_33
_atom_site_aniso_U_23
_atom_site_aniso_U_13
_atom_site_aniso_U_12
Pd1 0.0274(2) 0.0457(3) 0.0327(2) 0.000 0.01526(15) 0.000
Cl1 0.0408(5) 0.0519(7) 0.0618(5) -0.0025(4) 0.0276(4) -0.0053(4)
S1 0.0396(5) 0.0471(6) 0.0583(5) -0.0048(4) 0.0266(4) -0.0045(4)
N1 0.0409(18) 0.063(2) 0.0385(15) 0.0034(14) 0.0175(13) -0.0076(17)
N2 0.0375(18) 0.057(2) 0.0448(15) 0.0048(14) 0.0189(13) 0.0022(16)
C1 0.0373(19) 0.042(2) 0.0436(18) 0.0034(15) 0.0192(15) -0.0052(17)
C2 0.061(3) 0.065(3) 0.049(2) -0.0031(18) 0.037(2) -0.001(2)
C3 0.043(2) 0.072(3) 0.058(2) 0.006(2) 0.0321(19) 0.006(2)
C4 0.046(2) 0.071(3) 0.055(2) -0.002(2) 0.0177(18) -0.003(2)
C5 0.084(4) 0.095(4) 0.061(3) 0.014(2) 0.010(2) 0.003(3)
C6 0.045(2) 0.093(3) 0.045(2) 0.003(2) 0.0133(17) -0.017(2)
C7 0.064(3) 0.071(3) 0.063(3) 0.000(2) 0.008(2) 0.006(3)

loop_
_atom_type_symbol
_atom_type_description
_atom_type_scat_dispersion_real
_atom_type_scat_dispersion_imag
_atom_type_scat_source
C C 0.0033 0.0016 'International Tables Vol C Tables 4.2.6.8 and 6.1.1.4'
H H 0.0000 0.0000 'International Tables Vol C Tables 4.2.6.8 and 6.1.1.4'
Cl Cl 0.1484 0.1585 'International Tables Vol C Tables 4.2.6.8 and 6.1.1.4'
N N 0.0061 0.0033 'International Tables Vol C Tables 4.2.6.8 and 6.1.1.4'
Pd Pd -0.9988 1.0072 'International Tables Vol C Tables 4.2.6.8 and 6.1.1.4'
S S 0.1246 0.1234 'International Tables Vol C Tables 4.2.6.8 and 6.1.1.4'

loop_
_geom_angle_atom_site_label_1
_geom_angle_atom_site_label_2
_geom_angle_atom_site_label_3
_geom_angle
_geom_angle_site_symmetry_1
_geom_angle_site_symmetry_3
S1 Pd1 S1 84.56(5) . 2_656
S1 Pd1 Cl1 92.52(3) . 2_656
S1 Pd1 Cl1 175.96(4) 2_656 2_656
S1 Pd1 Cl1 175.96(3) . .
S1 Pd1 Cl1 92.52(3) 2_656 .
Cl1 Pd1 Cl1 90.53(5) 2_656 .
C1 S1 Pd1 103.70(12) . .
C1 N1 C2 109.4(3) . .
C1 N1 C6 126.5(3) . .
C2 N1 C6 124.1(3) . .
C1 N2 C3 109.1(3) . .
C1 N2 C4 126.5(3) . .
C3 N2 C4 124.4(3) . .
N2 C1 N1 106.6(3) . .
N2 C1 S1 125.6(3) . .
N1 C1 S1 127.8(3) . .
C3 C2 N1 107.6(3) . .
C3 C2 H2 126.2 . .
N1 C2 H2 126.2 . .
C2 C3 N2 107.4(4) . .
C2 C3 H3 126.3 . .
N2 C3 H3 126.3 . .
C5 C4 N2 111.9(4) . .
C5 C4 H4A 109.2 . .
N2 C4 H4A 109.2 . .
C5 C4 H4B 109.2 . .
N2 C4 H4B 109.2 . .
H4A C4 H4B 107.9 . .
C4 C5 H5A 109.5 . .
C4 C5 H5B 109.5 . .
H5A C5 H5B 109.5 . .
C4 C5 H5C 109.5 . .
H5A C5 H5C 109.5 . .
H5B C5 H5C 109.5 . .
N1 C6 C7 112.2(3) . .
N1 C6 H6A 109.2 . .
C7 C6 H6A 109.2 . .
N1 C6 H6B 109.2 . .
C7 C6 H6B 109.2 . .
H6A C6 H6B 107.9 . .
C6 C7 H7A 109.5 . .
C6 C7 H7B 109.5 . .
H7A C7 H7B 109.5 . .
C6 C7 H7C 109.5 . .
H7A C7 H7C 109.5 . .
H7B C7 H7C 109.5 . .

loop_
_geom_bond_atom_site_label_1
_geom_bond_atom_site_label_2
_geom_bond_distance
_geom_bond_site_symmetry_2
Pd1 S1 2.3240(10) .
Pd1 S1 2.3240(10) 2_656
Pd1 Cl1 2.3503(9) 2_656
Pd1 Cl1 2.3503(10) .
S1 C1 1.743(3) .
N1 C1 1.357(4) .
N1 C2 1.376(5) .
N1 C6 1.481(5) .
N2 C1 1.353(4) .
N2 C3 1.387(5) .
N2 C4 1.486(5) .
C2 C3 1.343(6) .
C2 H2 0.9300 .
C3 H3 0.9300 .
C4 C5 1.466(6) .
C4 H4A 0.9700 .
C4 H4B 0.9700 .
C5 H5A 0.9600 .
C5 H5B 0.9600 .
C5 H5C 0.9600 .
C6 C7 1.495(6) .
C6 H6A 0.9700 .
C6 H6B 0.9700 .
C7 H7A 0.9600 .
C7 H7B 0.9600 .
C7 H7C 0.9600 .

loop_
_geom_torsion_atom_site_label_1
_geom_torsion_atom_site_label_2
_geom_torsion_atom_site_label_3
_geom_torsion_atom_site_label_4
_geom_torsion
_geom_torsion_site_symmetry_1
S1 Pd1 S1 C1 -152.31(13) 2_656
Cl1 Pd1 S1 C1 30.49(12) 2_656
Cl1 Pd1 S1 C1 -108.4(4) .
C3 N2 C1 N1 0.2(4) .
C4 N2 C1 N1 -176.8(3) .
C3 N2 C1 S1 -178.0(3) .
C4 N2 C1 S1 5.0(5) .
C2 N1 C1 N2 -0.4(4) .
C6 N1 C1 N2 -178.8(4) .
C2 N1 C1 S1 177.8(3) .
C6 N1 C1 S1 -0.7(6) .
Pd1 S1 C1 N2 -116.0(3) .
Pd1 S1 C1 N1 66.2(3) .
C1 N1 C2 C3 0.5(4) .
C6 N1 C2 C3 178.9(4) .
N1 C2 C3 N2 -0.3(4) .
C1 N2 C3 C2 0.1(4) .
C4 N2 C3 C2 177.2(4) .
C1 N2 C4 C5 110.7(5) .
C3 N2 C4 C5 -65.9(5) .
C1 N1 C6 C7 102.9(4) .
C2 N1 C6 C7 -75.3(5) .
